data_7235132
loop_
_publ_author_name
'P. Bolle'
'H. Serier-Brault'
'R. Genois'
'E. Faulques'
'A. Boulmier'
'O. Oms'
'M. Lepeltier'
'J. Marrot'
'A. Dolbecq'
'P. Mialane'
'R. Dessapt'

_publ_section_title
;
 Drastic solid-state luminescence color tuning of an archetypal Ir(iii)
 complex using polyoxometalates and its application as a vapoluminescence
 chemosensor
;
_journal_name_full 'Journal of Materials Chemistry C'
_journal_page_first 11392
_journal_page_last 11395
_journal_paper_doi 10.1039/C6TC04341K
_journal_volume 4
_journal_year 2016
_chemical_formula_sum 'C48 H60 Ir Mo4 N5 O13'
_chemical_formula_weight 1490.97
_space_group_crystal_system monoclinic
_space_group_IT_number 14
_space_group_name_Hall '-P 2ybc'
_space_group_name_H-M_alt 'P 1 21/c 1'
_atom_sites_solution_hydrogens geom
_cell_angle_alpha 90
_cell_angle_beta 112.218(2)
_cell_angle_gamma 90
_cell_formula_units_Z 4
_cell_length_a 18.4219(9)
_cell_length_b 16.0449(8)
_cell_length_c 18.5278(9)
_cell_measurement_reflns_used 9908
_cell_measurement_temperature 200(2)
_cell_measurement_theta_max 25.07
_cell_measurement_theta_min 2.56
_cell_volume 5069.8(4)
_computing_cell_refinement 'Bruker SAINT'
_computing_data_collection 'Bruker APEX2'
_computing_data_reduction 'Bruker SAINT'
_computing_molecular_graphics 'Bruker SHELXTL'
_computing_publication_material 'Bruker SHELXTL'
_computing_structure_refinement 'SHELXL-2014/7 (Sheldrick, 2014)'
_computing_structure_solution 'SHELXS-97 (Sheldrick 2008)'
_diffrn_ambient_temperature 200(2)
_diffrn_measured_fraction_theta_full 0.995
_diffrn_measured_fraction_theta_max 0.995
_diffrn_measurement_device_type 'Bruker D8 VENTURE'
_diffrn_measurement_method '\f and \w scans'
_diffrn_radiation_type MoK\a
_diffrn_radiation_wavelength 0.71073
_diffrn_reflns_av_R_equivalents 0.0546
_diffrn_reflns_av_unetI/netI 0.0192
_diffrn_reflns_Laue_measured_fraction_full 0.995
_diffrn_reflns_Laue_measured_fraction_max 0.995
_diffrn_reflns_limit_h_max 21
_diffrn_reflns_limit_h_min -21
_diffrn_reflns_limit_k_max 19
_diffrn_reflns_limit_k_min -19
_diffrn_reflns_limit_l_max 22
_diffrn_reflns_limit_l_min -22
_diffrn_reflns_number 160464
_diffrn_reflns_point_group_measured_fraction_full 0.995
_diffrn_reflns_point_group_measured_fraction_max 0.995
_diffrn_reflns_theta_full 25.097
_diffrn_reflns_theta_max 25.097
_diffrn_reflns_theta_min 2.218
_diffrn_source microsource
_exptl_absorpt_coefficient_mu 3.646
_exptl_absorpt_correction_type multi-scan
_exptl_absorpt_process_details 'SADABS (Sheldrick, V2014/5)'
_exptl_crystal_colour yellow
_exptl_crystal_density_diffrn 1.953
_exptl_crystal_description platelet
_exptl_crystal_F_000 2928
_exptl_crystal_size_max 0.300
_exptl_crystal_size_mid 0.200
_exptl_crystal_size_min 0.030
_exptl_transmission_factor_max 0.7460
_exptl_transmission_factor_min 0.5002
_refine_diff_density_max 3.494
_refine_diff_density_min -3.025
_refine_diff_density_rms 0.318
_refine_ls_extinction_coef .
_refine_ls_extinction_method none
_refine_ls_goodness_of_fit_ref 1.228
_refine_ls_hydrogen_treatment constr
_refine_ls_matrix_type full
_refine_ls_number_parameters 648
_refine_ls_number_reflns 8977
_refine_ls_number_restraints 0
_refine_ls_restrained_S_all 1.228
_refine_ls_R_factor_all 0.0906
_refine_ls_R_factor_gt 0.0679
_refine_ls_shift/su_max 0.000
_refine_ls_shift/su_mean 0.000
_refine_ls_structure_factor_coef Fsqd
_refine_ls_weighting_details 'w=1/[\s^2^(Fo^2^)+(0.0429P)^2^+150.3228P] where P=(Fo^2^+2Fc^2^)/3'
_refine_ls_weighting_scheme calc
_refine_ls_wR_factor_gt 0.1457
_refine_ls_wR_factor_ref 0.1737
_reflns_Friedel_coverage 0.000
_reflns_Friedel_fraction_full .
_reflns_Friedel_fraction_max .
_reflns_number_gt 7491
_reflns_number_total 8977
_reflns_threshold_expression 'I > 2\s(I)'
_cod_data_source_file 1000001.cif
_cod_data_source_block PCOD1000001
_cod_original_sg_symbol_H-M 'P 21/c'
_cod_database_code 7235132
_shelx_space_group_comment
;
The symmetry employed for this shelxl refinement is uniquely defined
by the following loop, which should always be used as a source of
symmetry information in preference to the above space-group names.
They are only intended as comments.
;
_shelx_estimated_absorpt_t_min 0.408
_shelx_estimated_absorpt_t_max 0.898
_exptl_absorpt_special_details 'Blessing, Acta Cryst. (1995) A51, 33-38'

loop_
_space_group_symop_operation_xyz
'x, y, z'
'-x, y+1/2, -z+1/2'
'-x, -y, -z'
'x, -y-1/2, z-1/2'

loop_
_atom_site_label
_atom_site_type_symbol
_atom_site_fract_x
_atom_site_fract_y
_atom_site_fract_z
_atom_site_U_iso_or_equiv
_atom_site_adp_type
_atom_site_occupancy
_atom_site_site_symmetry_order
_atom_site_calc_flag
_atom_site_refinement_flags_posn
_atom_site_refinement_flags_adp
_atom_site_refinement_flags_occupancy
_atom_site_disorder_assembly
_atom_site_disorder_group
Ir1 Ir 0.01470(2) 0.23831(3) 0.00713(2) 0.02642(15) Uani 1 1 d . . . . .
Mo1 Mo 0.53666(5) 0.47104(6) 0.42717(5) 0.0235(2) Uani 1 1 d . . . . .
Mo2 Mo 0.52849(6) 0.66732(6) 0.45894(5) 0.0259(2) Uani 1 1 d . . . . .
Mo3 Mo 0.33988(6) 0.64621(7) 0.41692(7) 0.0365(3) Uani 1 1 d . . . . .
Mo4 Mo 0.35235(5) 0.44846(7) 0.38480(5) 0.0251(2) Uani 1 1 d . . . . .
O1 O 0.5227(5) 0.4908(6) 0.3332(5) 0.039(2) Uani 1 1 d . . . . .
O2 O 0.6152(5) 0.4016(6) 0.4587(5) 0.0339(19) Uani 1 1 d . . . . .
O3 O 0.4551(4) 0.3890(5) 0.4167(4) 0.0244(16) Uani 1 1 d . . . . .
O4 O 0.5987(4) 0.5686(5) 0.4784(4) 0.0268(17) Uani 1 1 d . . . . .
O5 O 0.4490(4) 0.5470(5) 0.4394(4) 0.0214(15) Uani 1 1 d . . . . .
O6 O 0.5128(6) 0.6805(6) 0.3635(5) 0.040(2) Uani 1 1 d . . . . .
O7 O 0.5936(5) 0.7441(6) 0.5051(5) 0.035(2) Uani 1 1 d . . . . .
O8 O 0.4339(5) 0.7104(6) 0.4639(5) 0.036(2) Uani 1 1 d . . . . .
O9 O 0.2726(6) 0.7086(6) 0.4337(7) 0.059(3) Uani 1 1 d . . . . .
O10 O 0.3254(6) 0.6618(7) 0.3212(6) 0.057(3) Uani 1 1 d . . . . .
O11 O 0.2938(4) 0.5359(5) 0.4050(5) 0.0321(19) Uani 1 1 d . . . . .
O12 O 0.2917(4) 0.3670(6) 0.3817(5) 0.0321(19) Uani 1 1 d . . . . .
O13 O 0.3368(5) 0.4682(6) 0.2897(4) 0.034(2) Uani 1 1 d . . . . .
C1 C 0.0794(7) 0.3001(7) -0.0429(6) 0.026(2) Uani 1 1 d . . . . .
C2 C 0.0620(8) 0.3742(9) -0.0858(7) 0.039(3) Uani 1 1 d . . . . .
H2 H 0.0143 0.4025 -0.0938 0.047 Uiso 1 1 calc R U . . .
C3 C 0.1134(9) 0.4065(10) -0.1164(8) 0.046(3) Uani 1 1 d . . . . .
H3 H 0.1013 0.4581 -0.1435 0.055 Uiso 1 1 calc R U . . .
C4 C 0.1802(9) 0.3671(9) -0.1091(8) 0.047(4) Uani 1 1 d . . . . .
H4 H 0.2127 0.3893 -0.1338 0.056 Uiso 1 1 calc R U . . .
C5 C 0.2023(8) 0.2938(9) -0.0654(8) 0.041(3) Uani 1 1 d . . . . .
H5 H 0.2511 0.2679 -0.0575 0.049 Uiso 1 1 calc R U . . .
C6 C 0.1515(7) 0.2596(7) -0.0336(7) 0.028(2) Uani 1 1 d . . . . .
C7 C 0.1661(7) 0.1831(8) 0.0111(6) 0.029(3) Uani 1 1 d . . . . .
C8 C 0.2339(7) 0.1345(9) 0.0286(7) 0.036(3) Uani 1 1 d . . . . .
H8 H 0.2743 0.1517 0.0117 0.044 Uiso 1 1 calc R U . . .
C9 C 0.2419(7) 0.0600(9) 0.0714(8) 0.041(3) Uani 1 1 d . . . . .
H9 H 0.2863 0.0251 0.0813 0.049 Uiso 1 1 calc R U . . .
C10 C 0.1843(8) 0.0384(8) 0.0987(8) 0.039(3) Uani 1 1 d . . . . .
H10 H 0.1886 -0.0110 0.1284 0.046 Uiso 1 1 calc R U . . .
C11 C 0.1201(7) 0.0905(7) 0.0816(7) 0.029(2) Uani 1 1 d . . . . .
H11 H 0.0803 0.0758 0.1003 0.035 Uiso 1 1 calc R U . . .
N12 N 0.1111(5) 0.1613(7) 0.0395(5) 0.030(2) Uani 1 1 d . . . . .
N13 N -0.0793(5) 0.3146(6) -0.0422(5) 0.028(2) Uani 1 1 d . . . . .
C14 C -0.0967(8) 0.3832(9) -0.0086(8) 0.040(3) Uani 1 1 d . . . . .
H14 H -0.0679 0.3921 0.0454 0.048 Uiso 1 1 calc R U . . .
C15 C -0.1548(7) 0.4416(9) -0.0488(9) 0.044(3) Uani 1 1 d . . . . .
H15 H -0.1635 0.4901 -0.0238 0.053 Uiso 1 1 calc R U . . .
C16 C -0.1981(7) 0.4256(9) -0.1254(8) 0.043(3) Uani 1 1 d . . . . .
H16 H -0.2397 0.4620 -0.1541 0.051 Uiso 1 1 calc R U . . .
C17 C -0.1825(7) 0.3586(10) -0.1605(8) 0.044(3) Uani 1 1 d . . . . .
H17 H -0.2121 0.3492 -0.2143 0.053 Uiso 1 1 calc R U . . .
C18 C -0.1234(7) 0.3026(8) -0.1191(7) 0.034(3) Uani 1 1 d . . . . .
C19 C -0.1016(7) 0.2255(8) -0.1487(7) 0.033(3) Uani 1 1 d . . . . .
C20 C -0.1421(8) 0.1970(10) -0.2264(7) 0.045(4) Uani 1 1 d . . . . .
H20 H -0.1838 0.2287 -0.2621 0.054 Uiso 1 1 calc R U . . .
C21 C -0.1197(8) 0.1220(10) -0.2490(7) 0.045(3) Uani 1 1 d . . . . .
H21 H -0.1464 0.1016 -0.3004 0.054 Uiso 1 1 calc R U . . .
C22 C -0.0588(8) 0.0773(10) -0.1969(8) 0.044(3) Uani 1 1 d . . . . .
H22 H -0.0446 0.0255 -0.2125 0.053 Uiso 1 1 calc R U . . .
C23 C -0.0176(8) 0.1064(8) -0.1219(7) 0.035(3) Uani 1 1 d . . . . .
H23 H 0.0243 0.0744 -0.0869 0.042 Uiso 1 1 calc R U . . .
C24 C -0.0374(7) 0.1817(9) -0.0979(7) 0.035(3) Uani 1 1 d . . . . .
N25 N 0.0631(5) 0.2970(6) 0.1208(5) 0.025(2) Uani 1 1 d . . . . .
C26 C 0.1190(6) 0.3575(7) 0.1435(7) 0.026(2) Uani 1 1 d . . . . .
H26 H 0.1387 0.3786 0.1065 0.031 Uiso 1 1 calc R U . . .
C27 C 0.1471(7) 0.3884(9) 0.2155(7) 0.040(3) Uani 1 1 d . . . . .
H27 H 0.1850 0.4318 0.2287 0.048 Uiso 1 1 calc R U . . .
C28 C 0.1212(7) 0.3578(8) 0.2710(7) 0.036(3) Uani 1 1 d . . . . .
H28 H 0.1415 0.3795 0.3225 0.043 Uiso 1 1 calc R U . . .
C29 C 0.0658(7) 0.2953(8) 0.2512(7) 0.033(3) Uani 1 1 d . . . . .
H29 H 0.0471 0.2738 0.2887 0.040 Uiso 1 1 calc R U . . .
C30 C 0.0373(7) 0.2640(8) 0.1748(6) 0.029(3) Uani 1 1 d . . . . .
C31 C -0.0218(7) 0.1975(8) 0.1480(6) 0.030(3) Uani 1 1 d . . . . .
C32 C -0.0543(8) 0.1565(8) 0.1954(7) 0.037(3) Uani 1 1 d . . . . .
H32 H -0.0366 0.1691 0.2494 0.044 Uiso 1 1 calc R U . . .
C33 C -0.1112(8) 0.0986(9) 0.1640(8) 0.040(3) Uani 1 1 d . . . . .
H33 H -0.1351 0.0724 0.1953 0.048 Uiso 1 1 calc R U . . .
C34 C -0.1340(8) 0.0780(9) 0.0863(8) 0.039(3) Uani 1 1 d . . . . .
H34 H -0.1737 0.0373 0.0638 0.047 Uiso 1 1 calc R U . . .
C35 C -0.0993(7) 0.1164(8) 0.0419(7) 0.032(3) Uani 1 1 d . . . . .
H35 H -0.1146 0.1012 -0.0113 0.039 Uiso 1 1 calc R U . . .
N36 N -0.0444(5) 0.1748(6) 0.0714(5) 0.028(2) Uani 1 1 d . . . . .
N37 N 0.4487(6) 0.8787(7) 0.6234(6) 0.032(2) Uani 1 1 d . . . . .
C38 C 0.5247(8) 0.8403(9) 0.6252(8) 0.043(3) Uani 1 1 d . . . . .
H38A H 0.5394 0.8682 0.5849 0.051 Uiso 1 1 calc R U . . .
H38B H 0.5149 0.7809 0.6103 0.051 Uiso 1 1 calc R U . . .
C39 C 0.5953(8) 0.8453(10) 0.7035(8) 0.045(3) Uani 1 1 d . . . . .
H39A H 0.6116 0.9040 0.7164 0.054 Uiso 1 1 calc R U . . .
H39B H 0.5812 0.8218 0.7459 0.054 Uiso 1 1 calc R U . . .
C40 C 0.6617(8) 0.7950(10) 0.6943(9) 0.049(4) Uani 1 1 d . . . . .
H40A H 0.6500 0.7348 0.6945 0.058 Uiso 1 1 calc R U . . .
H40B H 0.6652 0.8086 0.6436 0.058 Uiso 1 1 calc R U . . .
C41 C 0.7388(8) 0.8135(11) 0.7590(9) 0.054(4) Uani 1 1 d . . . . .
H41A H 0.7515 0.8726 0.7574 0.082 Uiso 1 1 calc R U . . .
H41B H 0.7799 0.7793 0.7524 0.082 Uiso 1 1 calc R U . . .
H41C H 0.7352 0.8007 0.8092 0.082 Uiso 1 1 calc R U . . .
C42 C 0.4630(7) 0.9694(8) 0.6458(7) 0.032(3) Uani 1 1 d . . . . .
H42A H 0.4986 0.9726 0.7013 0.039 Uiso 1 1 calc R U . . .
H42B H 0.4907 0.9948 0.6147 0.039 Uiso 1 1 calc R U . . .
C43 C 0.3924(8) 1.0206(8) 0.6351(8) 0.040(3) Uani 1 1 d . . . . .
H43A H 0.3687 1.0017 0.6722 0.048 Uiso 1 1 calc R U . . .
H43B H 0.3532 1.0127 0.5816 0.048 Uiso 1 1 calc R U . . .
C44 C 0.4129(9) 1.1116(9) 0.6485(9) 0.049(4) Uani 1 1 d . . . . .
H44A H 0.4377 1.1298 0.6122 0.059 Uiso 1 1 calc R U . . .
H44B H 0.4518 1.1191 0.7023 0.059 Uiso 1 1 calc R U . . .
C45 C 0.3420(10) 1.1664(11) 0.6370(10) 0.062(4) Uani 1 1 d . . . . .
H45A H 0.3068 1.1657 0.5820 0.093 Uiso 1 1 calc R U . . .
H45B H 0.3594 1.2237 0.6527 0.093 Uiso 1 1 calc R U . . .
H45C H 0.3141 1.1453 0.6690 0.093 Uiso 1 1 calc R U . . .
C46 C 0.4189(8) 0.8344(8) 0.6798(7) 0.032(3) Uani 1 1 d . . . . .
H46A H 0.4514 0.8516 0.7337 0.038 Uiso 1 1 calc R U . . .
H46B H 0.3644 0.8525 0.6689 0.038 Uiso 1 1 calc R U . . .
C47 C 0.4205(15) 0.7406(10) 0.6748(10) 0.073(6) Uani 1 1 d . . . . .
H47A H 0.4021 0.7244 0.6191 0.088 Uiso 1 1 calc R U . A 1
H47B H 0.4754 0.7215 0.7003 0.088 Uiso 1 1 calc R U . A 1
C48A C 0.3713(13) 0.6961(12) 0.7115(11) 0.077(6) Uani 0.5 1 d . . P B 1
H48A H 0.3931 0.6403 0.7306 0.093 Uiso 0.5 1 calc R U P B 1
H48B H 0.3679 0.7286 0.7556 0.093 Uiso 0.5 1 calc R U P B 1
C49A C 0.293(2) 0.689(2) 0.647(2) 0.065(8) Uani 0.5 1 d . . P B 1
H49A H 0.2779 0.7436 0.6223 0.098 Uiso 0.5 1 calc R U P B 1
H49B H 0.2546 0.6706 0.6683 0.098 Uiso 0.5 1 calc R U P B 1
H49C H 0.2961 0.6487 0.6088 0.098 Uiso 0.5 1 calc R U P B 1
C48B C 0.3713(13) 0.6961(12) 0.7115(11) 0.077(6) Uani 0.5 1 d . . P B 2
H48C H 0.4096 0.6792 0.7633 0.093 Uiso 0.5 1 calc R U P B 2
H48D H 0.3400 0.7412 0.7221 0.093 Uiso 0.5 1 calc R U P B 2
C49B C 0.318(2) 0.628(2) 0.689(2) 0.065(8) Uani 0.5 1 d . . P B 2
H49D H 0.3119 0.6098 0.6359 0.098 Uiso 0.5 1 calc R U P B 2
H49E H 0.2672 0.6448 0.6887 0.098 Uiso 0.5 1 calc R U P B 2
H49F H 0.3389 0.5814 0.7250 0.098 Uiso 0.5 1 calc R U P B 2
C50 C 0.3871(8) 0.8666(8) 0.5421(6) 0.038(3) Uani 1 1 d . . . . .
H50A H 0.3846 0.8065 0.5292 0.046 Uiso 1 1 calc R U . . .
H50B H 0.3355 0.8825 0.5429 0.046 Uiso 1 1 calc R U . . .
C51 C 0.3993(13) 0.9145(10) 0.4778(8) 0.071(6) Uani 1 1 d . . . . .
H51A H 0.4411 0.8878 0.4645 0.085 Uiso 1 1 calc R U . . .
H51B H 0.4156 0.9722 0.4951 0.085 Uiso 1 1 calc R U . . .
C52 C 0.3201(16) 0.9153(16) 0.4041(10) 0.113(10) Uani 1 1 d . . . . .
H52A H 0.3077 0.8574 0.3848 0.135 Uiso 1 1 calc R U . . .
H52B H 0.2776 0.9343 0.4206 0.135 Uiso 1 1 calc R U . . .
C53 C 0.3200(13) 0.9656(14) 0.3426(15) 0.124(12) Uani 1 1 d . . . . .
H53A H 0.3125 1.0239 0.3539 0.187 Uiso 1 1 calc R U . . .
H53B H 0.2773 0.9484 0.2944 0.187 Uiso 1 1 calc R U . . .
H53C H 0.3702 0.9597 0.3362 0.187 Uiso 1 1 calc R U . . .

loop_
_atom_site_aniso_label
_atom_site_aniso_U_11
_atom_site_aniso_U_22
_atom_site_aniso_U_33
_atom_site_aniso_U_23
_atom_site_aniso_U_13
_atom_site_aniso_U_12
Ir1 0.0204(2) 0.0404(3) 0.0169(2) -0.00196(18) 0.00535(18) -0.00116(18)
Mo1 0.0188(5) 0.0349(5) 0.0182(5) -0.0060(4) 0.0088(4) -0.0047(4)
Mo2 0.0227(5) 0.0342(6) 0.0188(5) -0.0010(4) 0.0054(4) -0.0035(4)
Mo3 0.0230(5) 0.0367(6) 0.0394(6) 0.0014(5) -0.0001(5) -0.0015(4)
Mo4 0.0167(4) 0.0379(6) 0.0178(5) -0.0035(4) 0.0035(4) -0.0033(4)
O1 0.034(5) 0.066(6) 0.023(4) -0.011(4) 0.018(4) -0.018(4)
O2 0.025(4) 0.045(5) 0.036(5) -0.009(4) 0.017(4) -0.001(4)
O3 0.016(4) 0.038(5) 0.016(3) -0.009(3) 0.004(3) -0.003(3)
O4 0.018(4) 0.043(5) 0.019(4) -0.002(3) 0.006(3) -0.003(3)
O5 0.016(3) 0.030(4) 0.017(4) 0.002(3) 0.005(3) -0.001(3)
O6 0.059(6) 0.036(5) 0.022(4) -0.001(4) 0.014(4) -0.008(4)
O7 0.027(4) 0.046(5) 0.029(5) -0.007(4) 0.008(4) -0.017(4)
O8 0.030(4) 0.039(5) 0.034(5) -0.002(4) 0.006(4) 0.000(4)
O9 0.031(5) 0.039(6) 0.098(9) -0.009(6) 0.013(5) 0.001(4)
O10 0.050(6) 0.062(7) 0.037(5) 0.012(5) -0.010(5) -0.019(5)
O11 0.016(4) 0.035(5) 0.039(5) -0.005(4) 0.003(3) 0.000(3)
O12 0.018(4) 0.051(5) 0.027(4) -0.012(4) 0.008(3) -0.013(4)
O13 0.025(4) 0.055(6) 0.019(4) -0.003(4) 0.005(3) -0.007(4)
C1 0.026(6) 0.033(6) 0.017(5) 0.001(5) 0.004(4) 0.004(5)
C2 0.036(7) 0.043(8) 0.028(6) -0.005(6) 0.001(5) 0.002(6)
C3 0.054(9) 0.052(9) 0.037(7) 0.000(6) 0.025(7) 0.002(7)
C4 0.070(10) 0.050(8) 0.038(7) -0.003(6) 0.041(8) -0.010(7)
C5 0.043(7) 0.052(8) 0.037(7) -0.018(6) 0.026(6) -0.018(6)
C6 0.027(6) 0.035(7) 0.021(6) -0.006(5) 0.009(5) -0.004(5)
C7 0.024(6) 0.039(7) 0.023(6) -0.010(5) 0.009(5) 0.003(5)
C8 0.025(6) 0.053(8) 0.026(6) -0.008(6) 0.003(5) -0.002(6)
C9 0.026(6) 0.057(9) 0.040(7) -0.005(6) 0.010(6) 0.005(6)
C10 0.042(7) 0.031(7) 0.042(7) 0.011(6) 0.015(6) 0.001(6)
C11 0.026(6) 0.030(6) 0.033(6) 0.003(5) 0.014(5) -0.003(5)
N12 0.022(5) 0.048(6) 0.018(5) -0.003(4) 0.006(4) -0.001(4)
N13 0.025(5) 0.040(6) 0.016(4) 0.002(4) 0.004(4) -0.001(4)
C14 0.044(8) 0.045(8) 0.029(7) 0.004(6) 0.010(6) 0.005(6)
C15 0.023(6) 0.049(8) 0.059(9) -0.016(7) 0.013(6) -0.003(6)
C16 0.022(6) 0.053(9) 0.044(8) 0.019(7) 0.003(6) 0.011(6)
C17 0.020(6) 0.075(11) 0.032(7) 0.008(7) 0.004(5) -0.004(6)
C18 0.024(6) 0.036(7) 0.028(6) 0.014(5) -0.006(5) -0.012(5)
C19 0.027(6) 0.040(7) 0.022(6) -0.009(5) -0.001(5) -0.002(5)
C20 0.030(7) 0.076(11) 0.022(6) -0.009(6) 0.001(5) -0.023(7)
C21 0.038(7) 0.068(10) 0.019(6) -0.012(6) 0.001(5) -0.015(7)
C22 0.031(7) 0.066(10) 0.036(7) -0.012(7) 0.013(6) -0.007(7)
C23 0.048(8) 0.035(7) 0.027(6) -0.006(5) 0.019(6) -0.007(6)
C24 0.024(6) 0.051(8) 0.033(6) 0.005(6) 0.013(5) -0.013(5)
N25 0.023(5) 0.030(5) 0.017(4) 0.003(4) 0.001(4) 0.008(4)
C26 0.024(6) 0.024(6) 0.037(6) -0.009(5) 0.019(5) -0.003(4)
C27 0.029(6) 0.050(8) 0.027(6) -0.003(6) -0.006(5) -0.011(6)
C28 0.037(7) 0.043(7) 0.023(6) -0.005(5) 0.006(5) 0.009(6)
C29 0.034(7) 0.042(7) 0.024(6) -0.004(5) 0.011(5) 0.002(6)
C30 0.025(6) 0.044(7) 0.019(5) -0.005(5) 0.009(5) 0.008(5)
C31 0.027(6) 0.040(7) 0.021(5) -0.003(5) 0.008(5) 0.005(5)
C32 0.043(7) 0.043(8) 0.029(6) 0.004(5) 0.018(6) 0.002(6)
C33 0.035(7) 0.053(8) 0.044(7) -0.009(6) 0.030(6) -0.013(6)
C34 0.034(7) 0.049(8) 0.046(8) -0.007(6) 0.028(6) -0.011(6)
C35 0.023(6) 0.040(7) 0.035(6) -0.008(5) 0.012(5) -0.005(5)
N36 0.019(5) 0.037(6) 0.023(5) -0.007(4) 0.004(4) 0.001(4)
N37 0.033(5) 0.039(6) 0.023(5) -0.006(4) 0.011(4) -0.001(4)
C38 0.044(8) 0.047(8) 0.037(7) -0.014(6) 0.017(6) -0.002(6)
C39 0.038(7) 0.064(10) 0.037(7) -0.014(7) 0.020(6) 0.007(7)
C40 0.035(7) 0.054(9) 0.053(9) -0.029(7) 0.012(7) 0.002(6)
C41 0.029(7) 0.070(11) 0.060(10) -0.005(8) 0.012(7) 0.001(7)
C42 0.036(7) 0.038(7) 0.025(6) -0.010(5) 0.014(5) -0.006(5)
C43 0.051(8) 0.033(7) 0.043(7) 0.007(6) 0.025(7) 0.009(6)
C44 0.056(9) 0.033(7) 0.047(8) 0.009(6) 0.006(7) 0.009(7)
C45 0.064(11) 0.066(11) 0.048(9) 0.004(8) 0.013(8) 0.010(9)
C46 0.040(7) 0.034(7) 0.019(5) 0.008(5) 0.009(5) 0.000(5)
C47 0.14(2) 0.042(9) 0.042(9) -0.005(7) 0.044(11) -0.002(10)
C48A 0.105(16) 0.061(12) 0.059(11) 0.003(9) 0.023(11) -0.035(11)
C49A 0.083(18) 0.061(16) 0.081(19) -0.024(13) 0.064(16) -0.044(15)
C48B 0.105(16) 0.061(12) 0.059(11) 0.003(9) 0.023(11) -0.035(11)
C49B 0.083(18) 0.061(16) 0.081(19) -0.024(13) 0.064(16) -0.044(15)
C50 0.046(8) 0.039(7) 0.014(5) 0.001(5) -0.007(5) -0.004(6)
C51 0.132(17) 0.045(9) 0.030(8) -0.007(7) 0.024(9) -0.035(10)
C52 0.16(2) 0.103(18) 0.034(10) 0.004(10) -0.016(12) -0.057(17)
C53 0.078(15) 0.070(14) 0.14(2) 0.053(15) -0.048(15) -0.047(12)

loop_
_atom_type_symbol
_atom_type_description
_atom_type_scat_dispersion_real
_atom_type_scat_dispersion_imag
_atom_type_scat_source
C C 0.0033 0.0016 'International Tables Vol C Tables 4.2.6.8 and 6.1.1.4'
H H 0.0000 0.0000 'International Tables Vol C Tables 4.2.6.8 and 6.1.1.4'
N N 0.0061 0.0033 'International Tables Vol C Tables 4.2.6.8 and 6.1.1.4'
O O 0.0106 0.0060 'International Tables Vol C Tables 4.2.6.8 and 6.1.1.4'
Mo Mo -1.6832 0.6857 'International Tables Vol C Tables 4.2.6.8 and 6.1.1.4'
Ir Ir -1.4442 7.9887 'International Tables Vol C Tables 4.2.6.8 and 6.1.1.4'

loop_
_geom_angle_atom_site_label_1
_geom_angle_atom_site_label_2
_geom_angle_atom_site_label_3
_geom_angle
_geom_angle_site_symmetry_1
_geom_angle_site_symmetry_3
C1 Ir1 C24 85.8(4) . .
C1 Ir1 N13 92.8(4) . .
C24 Ir1 N13 79.9(5) . .
C1 Ir1 N12 80.5(4) . .
C24 Ir1 N12 93.1(5) . .
N13 Ir1 N12 170.7(4) . .
C1 Ir1 N36 174.2(4) . .
C24 Ir1 N36 99.5(4) . .
N13 Ir1 N36 90.6(4) . .
N12 Ir1 N36 96.6(4) . .
C1 Ir1 N25 97.8(4) . .
C24 Ir1 N25 176.1(4) . .
N13 Ir1 N25 98.3(4) . .
N12 Ir1 N25 89.1(3) . .
N36 Ir1 N25 77.1(4) . .
O1 Mo1 O2 104.4(4) . .
O1 Mo1 O3 102.3(4) . .
O2 Mo1 O3 96.5(4) . .
O1 Mo1 O4 100.6(4) . .
O2 Mo1 O4 95.2(4) . .
O3 Mo1 O4 150.9(3) . .
O1 Mo1 O5 100.3(4) . .
O2 Mo1 O5 155.3(3) . .
O3 Mo1 O5 78.9(3) . .
O4 Mo1 O5 79.4(3) . .
O1 Mo1 O5 175.5(4) . 3_666
O2 Mo1 O5 79.9(3) . 3_666
O3 Mo1 O5 78.6(3) . 3_666
O4 Mo1 O5 77.3(3) . 3_666
O5 Mo1 O5 75.5(3) . 3_666
O1 Mo1 Mo4 92.0(3) . .
O2 Mo1 Mo4 132.8(3) . .
O3 Mo1 Mo4 36.3(2) . .
O4 Mo1 Mo4 125.4(2) . .
O5 Mo1 Mo4 46.0(2) . .
O5 Mo1 Mo4 86.13(17) 3_666 .
O1 Mo1 Mo2 90.3(3) . .
O2 Mo1 Mo2 130.9(3) . .
O3 Mo1 Mo2 126.2(2) . .
O4 Mo1 Mo2 35.7(2) . .
O5 Mo1 Mo2 47.3(2) . .
O5 Mo1 Mo2 85.66(18) 3_666 .
Mo4 Mo1 Mo2 92.12(4) . .
O6 Mo2 O7 104.1(4) . .
O6 Mo2 O8 101.9(4) . .
O7 Mo2 O8 101.3(4) . .
O6 Mo2 O4 97.5(4) . .
O7 Mo2 O4 101.5(4) . .
O8 Mo2 O4 145.3(4) . .
O6 Mo2 O5 95.2(3) . .
O7 Mo2 O5 160.5(3) . .
O8 Mo2 O5 77.3(3) . .
O4 Mo2 O5 72.6(3) . .
O6 Mo2 O3 164.8(4) . 3_666
O7 Mo2 O3 88.9(3) . 3_666
O8 Mo2 O3 82.9(3) . 3_666
O4 Mo2 O3 71.7(3) . 3_666
O5 Mo2 O3 71.6(2) . 3_666
O6 Mo2 Mo1 86.1(3) . .
O7 Mo2 Mo1 136.5(3) . .
O8 Mo2 Mo1 118.0(3) . .
O4 Mo2 Mo1 35.1(2) . .
O5 Mo2 Mo1 40.78(18) . .
O3 Mo2 Mo1 78.96(19) 3_666 .
O10 Mo3 O9 105.3(6) . .
O10 Mo3 O8 98.7(4) . .
O9 Mo3 O8 101.3(4) . .
O10 Mo3 O11 97.2(4) . .
O9 Mo3 O11 103.8(4) . .
O8 Mo3 O11 145.4(4) . .
O10 Mo3 O2 163.3(5) . 3_666
O9 Mo3 O2 91.4(5) . 3_666
O8 Mo3 O2 78.5(3) . 3_666
O11 Mo3 O2 77.4(3) . 3_666
O10 Mo3 O5 93.8(4) . .
O9 Mo3 O5 160.9(5) . .
O8 Mo3 O5 74.5(3) . .
O11 Mo3 O5 74.0(3) . .
O2 Mo3 O5 69.5(3) 3_666 .
O13 Mo4 O12 104.8(4) . .
O13 Mo4 O11 100.4(4) . .
O12 Mo4 O11 99.2(4) . .
O13 Mo4 O3 99.5(4) . .
O12 Mo4 O3 100.3(4) . .
O11 Mo4 O3 147.4(3) . .
O13 Mo4 O5 97.3(3) . .
O12 Mo4 O5 157.8(3) . .
O11 Mo4 O5 78.9(3) . .
O3 Mo4 O5 73.2(3) . .
O13 Mo4 O4 167.7(3) . 3_666
O12 Mo4 O4 85.8(3) . 3_666
O11 Mo4 O4 83.6(3) . 3_666
O3 Mo4 O4 72.1(3) . 3_666
O5 Mo4 O4 72.0(3) . 3_666
O13 Mo4 Mo1 88.9(3) . .
O12 Mo4 Mo1 135.6(3) . .
O11 Mo4 Mo1 119.9(2) . .
O3 Mo4 Mo1 35.3(2) . .
O5 Mo4 Mo1 40.97(18) . .
O4 Mo4 Mo1 79.08(18) 3_666 .
Mo1 O2 Mo3 119.6(4) . 3_666
Mo1 O3 Mo4 108.3(4) . .
Mo1 O3 Mo2 110.3(3) . 3_666
Mo4 O3 Mo2 103.1(3) . 3_666
Mo1 O4 Mo2 109.2(3) . .
Mo1 O4 Mo4 110.1(3) . 3_666
Mo2 O4 Mo4 104.2(3) . 3_666
Mo1 O5 Mo4 93.0(3) . .
Mo1 O5 Mo2 91.9(3) . .
Mo4 O5 Mo2 162.8(3) . .
Mo1 O5 Mo1 104.5(3) . 3_666
Mo4 O5 Mo1 97.8(3) . 3_666
Mo2 O5 Mo1 96.9(3) . 3_666
Mo1 O5 Mo3 164.4(3) . .
Mo4 O5 Mo3 85.6(2) . .
Mo2 O5 Mo3 85.2(2) . .
Mo1 O5 Mo3 91.0(2) 3_666 .
Mo2 O8 Mo3 117.9(5) . .
Mo4 O11 Mo3 116.2(4) . .
C2 C1 C6 117.3(11) . .
C2 C1 Ir1 128.9(9) . .
C6 C1 Ir1 113.8(8) . .
C3 C2 C1 120.6(13) . .
C3 C2 H2 119.7 . .
C1 C2 H2 119.7 . .
C4 C3 C2 121.8(14) . .
C4 C3 H3 119.1 . .
C2 C3 H3 119.1 . .
C3 C4 C5 120.6(13) . .
C3 C4 H4 119.7 . .
C5 C4 H4 119.7 . .
C6 C5 C4 118.7(13) . .
C6 C5 H5 120.6 . .
C4 C5 H5 120.6 . .
C5 C6 C1 120.8(12) . .
C5 C6 C7 124.5(12) . .
C1 C6 C7 114.7(10) . .
N12 C7 C8 119.9(12) . .
N12 C7 C6 116.0(10) . .
C8 C7 C6 124.0(11) . .
C7 C8 C9 119.6(12) . .
C7 C8 H8 120.2 . .
C9 C8 H8 120.2 . .
C10 C9 C8 119.2(12) . .
C10 C9 H9 120.4 . .
C8 C9 H9 120.4 . .
C9 C10 C11 118.2(12) . .
C9 C10 H10 120.9 . .
C11 C10 H10 120.9 . .
N12 C11 C10 123.2(11) . .
N12 C11 H11 118.4 . .
C10 C11 H11 118.4 . .
C11 N12 C7 119.8(10) . .
C11 N12 Ir1 125.2(8) . .
C7 N12 Ir1 114.9(8) . .
C18 N13 C14 116.3(11) . .
C18 N13 Ir1 117.1(9) . .
C14 N13 Ir1 126.1(8) . .
N13 C14 C15 124.1(12) . .
N13 C14 H14 118.0 . .
C15 C14 H14 118.0 . .
C16 C15 C14 117.0(13) . .
C16 C15 H15 121.5 . .
C14 C15 H15 121.5 . .
C17 C16 C15 120.4(12) . .
C17 C16 H16 119.8 . .
C15 C16 H16 119.8 . .
C16 C17 C18 121.0(13) . .
C16 C17 H17 119.5 . .
C18 C17 H17 119.5 . .
N13 C18 C17 121.1(13) . .
N13 C18 C19 111.7(10) . .
C17 C18 C19 127.1(12) . .
C24 C19 C20 120.5(13) . .
C24 C19 C18 117.1(11) . .
C20 C19 C18 122.4(12) . .
C21 C20 C19 118.8(13) . .
C21 C20 H20 120.6 . .
C19 C20 H20 120.6 . .
C22 C21 C20 119.9(12) . .
C22 C21 H21 120.1 . .
C20 C21 H21 120.1 . .
C21 C22 C23 121.4(14) . .
C21 C22 H22 119.3 . .
C23 C22 H22 119.3 . .
C24 C23 C22 120.3(13) . .
C24 C23 H23 119.9 . .
C22 C23 H23 119.9 . .
C23 C24 C19 118.9(12) . .
C23 C24 Ir1 127.8(10) . .
C19 C24 Ir1 113.3(10) . .
C26 N25 C30 118.8(10) . .
C26 N25 Ir1 126.6(8) . .
C30 N25 Ir1 114.5(8) . .
C27 C26 N25 122.5(11) . .
C27 C26 H26 118.7 . .
N25 C26 H26 118.7 . .
C26 C27 C28 120.2(12) . .
C26 C27 H27 119.9 . .
C28 C27 H27 119.9 . .
C27 C28 C29 119.4(11) . .
C27 C28 H28 120.3 . .
C29 C28 H28 120.3 . .
C28 C29 C30 119.1(12) . .
C28 C29 H29 120.4 . .
C30 C29 H29 120.4 . .
N25 C30 C29 119.9(11) . .
N25 C30 C31 116.8(10) . .
C29 C30 C31 123.2(11) . .
N36 C31 C32 119.4(11) . .
N36 C31 C30 116.0(10) . .
C32 C31 C30 124.6(11) . .
C33 C32 C31 119.8(12) . .
C33 C32 H32 120.1 . .
C31 C32 H32 120.1 . .
C32 C33 C34 119.6(12) . .
C32 C33 H33 120.2 . .
C34 C33 H33 120.2 . .
C35 C34 C33 119.6(12) . .
C35 C34 H34 120.2 . .
C33 C34 H34 120.2 . .
N36 C35 C34 121.7(12) . .
N36 C35 H35 119.1 . .
C34 C35 H35 119.1 . .
C35 N36 C31 119.8(10) . .
C35 N36 Ir1 124.8(8) . .
C31 N36 Ir1 115.5(8) . .
C42 N37 C50 112.5(10) . .
C42 N37 C38 108.7(10) . .
C50 N37 C38 107.9(10) . .
C42 N37 C46 109.4(9) . .
C50 N37 C46 107.1(9) . .
C38 N37 C46 111.3(10) . .
N37 C38 C39 116.2(10) . .
N37 C38 H38A 108.2 . .
C39 C38 H38A 108.2 . .
N37 C38 H38B 108.2 . .
C39 C38 H38B 108.2 . .
H38A C38 H38B 107.4 . .
C40 C39 C38 107.0(11) . .
C40 C39 H39A 110.3 . .
C38 C39 H39A 110.3 . .
C40 C39 H39B 110.3 . .
C38 C39 H39B 110.3 . .
H39A C39 H39B 108.6 . .
C41 C40 C39 111.3(12) . .
C41 C40 H40A 109.4 . .
C39 C40 H40A 109.4 . .
C41 C40 H40B 109.4 . .
C39 C40 H40B 109.4 . .
H40A C40 H40B 108.0 . .
C40 C41 H41A 109.5 . .
C40 C41 H41B 109.5 . .
H41A C41 H41B 109.5 . .
C40 C41 H41C 109.5 . .
H41A C41 H41C 109.5 . .
H41B C41 H41C 109.5 . .
C43 C42 N37 116.3(11) . .
C43 C42 H42A 108.2 . .
N37 C42 H42A 108.2 . .
C43 C42 H42B 108.2 . .
N37 C42 H42B 108.2 . .
H42A C42 H42B 107.4 . .
C42 C43 C44 111.1(12) . .
C42 C43 H43A 109.4 . .
C44 C43 H43A 109.4 . .
C42 C43 H43B 109.4 . .
C44 C43 H43B 109.4 . .
H43A C43 H43B 108.0 . .
C43 C44 C45 112.9(14) . .
C43 C44 H44A 109.0 . .
C45 C44 H44A 109.0 . .
C43 C44 H44B 109.0 . .
C45 C44 H44B 109.0 . .
H44A C44 H44B 107.8 . .
C44 C45 H45A 109.5 . .
C44 C45 H45B 109.5 . .
H45A C45 H45B 109.5 . .
C44 C45 H45C 109.5 . .
H45A C45 H45C 109.5 . .
H45B C45 H45C 109.5 . .
C47 C46 N37 113.7(11) . .
C47 C46 H46A 108.8 . .
N37 C46 H46A 108.8 . .
C47 C46 H46B 108.8 . .
N37 C46 H46B 108.8 . .
H46A C46 H46B 107.7 . .
C48B C47 C46 114.6(16) . .
C48A C47 C46 114.6(16) . .
C48A C47 H47A 108.6 . .
C46 C47 H47A 108.6 . .
C48A C47 H47B 108.6 . .
C46 C47 H47B 108.6 . .
H47A C47 H47B 107.6 . .
C49A C48A C47 103.8(18) . .
C49A C48A H48A 111.0 . .
C47 C48A H48A 111.0 . .
C49A C48A H48B 111.0 . .
C47 C48A H48B 111.0 . .
H48A C48A H48B 109.0 . .
C48A C49A H49A 109.5 . .
C48A C49A H49B 109.5 . .
H49A C49A H49B 109.5 . .
C48A C49A H49C 109.5 . .
H49A C49A H49C 109.5 . .
H49B C49A H49C 109.5 . .
C49B C48B C47 134(2) . .
C49B C48B H48C 103.7 . .
C47 C48B H48C 103.7 . .
C49B C48B H48D 103.7 . .
C47 C48B H48D 103.7 . .
H48C C48B H48D 105.4 . .
C48B C49B H49D 109.5 . .
C48B C49B H49E 109.5 . .
H49D C49B H49E 109.5 . .
C48B C49B H49F 109.5 . .
H49D C49B H49F 109.5 . .
H49E C49B H49F 109.5 . .
C51 C50 N37 116.2(12) . .
C51 C50 H50A 108.2 . .
N37 C50 H50A 108.2 . .
C51 C50 H50B 108.2 . .
N37 C50 H50B 108.2 . .
H50A C50 H50B 107.4 . .
C50 C51 C52 108.8(16) . .
C50 C51 H51A 109.9 . .
C52 C51 H51A 109.9 . .
C50 C51 H51B 109.9 . .
C52 C51 H51B 109.9 . .
H51A C51 H51B 108.3 . .
C53 C52 C51 115(2) . .
C53 C52 H52A 108.5 . .
C51 C52 H52A 108.5 . .
C53 C52 H52B 108.5 . .
C51 C52 H52B 108.5 . .
H52A C52 H52B 107.5 . .
C52 C53 H53A 109.5 . .
C52 C53 H53B 109.5 . .
H53A C53 H53B 109.5 . .
C52 C53 H53C 109.5 . .
H53A C53 H53C 109.5 . .
H53B C53 H53C 109.5 . .

loop_
_geom_bond_atom_site_label_1
_geom_bond_atom_site_label_2
_geom_bond_distance
_geom_bond_site_symmetry_2
Ir1 C1 2.025(12) .
Ir1 C24 2.030(13) .
Ir1 N13 2.033(10) .
Ir1 N12 2.058(10) .
Ir1 N36 2.149(10) .
Ir1 N25 2.167(9) .
Mo1 O1 1.690(8) .
Mo1 O2 1.743(9) .
Mo1 O3 1.952(8) .
Mo1 O4 1.958(8) .
Mo1 O5 2.103(7) .
Mo1 O5 2.402(7) 3_666
Mo1 Mo4 3.2032(13) .
Mo1 Mo2 3.2177(14) .
Mo2 O6 1.694(8) .
Mo2 O7 1.707(8) .
Mo2 O8 1.910(9) .
Mo2 O4 1.990(8) .
Mo2 O5 2.367(7) .
Mo2 O3 2.386(7) 3_666
Mo3 O10 1.709(10) .
Mo3 O9 1.710(10) .
Mo3 O8 1.918(9) .
Mo3 O11 1.939(8) .
Mo3 O2 2.268(9) 3_666
Mo3 O5 2.473(7) .
Mo4 O13 1.705(8) .
Mo4 O12 1.707(8) .
Mo4 O11 1.891(8) .
Mo4 O3 1.999(7) .
Mo4 O5 2.309(7) .
Mo4 O4 2.362(7) 3_666
O2 Mo3 2.268(9) 3_666
O3 Mo2 2.386(7) 3_666
O4 Mo4 2.362(7) 3_666
O5 Mo1 2.401(7) 3_666
C1 C2 1.398(18) .
C1 C6 1.428(16) .
C2 C3 1.38(2) .
C2 H2 0.9500 .
C3 C4 1.34(2) .
C3 H3 0.9500 .
C4 C5 1.40(2) .
C4 H4 0.9500 .
C5 C6 1.395(17) .
C5 H5 0.9500 .
C6 C7 1.447(17) .
C7 N12 1.353(15) .
C7 C8 1.403(17) .
C8 C9 1.41(2) .
C8 H8 0.9500 .
C9 C10 1.381(18) .
C9 H9 0.9500 .
C10 C11 1.384(18) .
C10 H10 0.9500 .
C11 N12 1.352(15) .
C11 H11 0.9500 .
N13 C18 1.360(15) .
N13 C14 1.362(17) .
C14 C15 1.405(19) .
C14 H14 0.9500 .
C15 C16 1.36(2) .
C15 H15 0.9500 .
C16 C17 1.34(2) .
C16 H16 0.9500 .
C17 C18 1.397(18) .
C17 H17 0.9500 .
C18 C19 1.469(19) .
C19 C24 1.391(18) .
C19 C20 1.424(16) .
C20 C21 1.39(2) .
C20 H20 0.9500 .
C21 C22 1.37(2) .
C21 H21 0.9500 .
C22 C23 1.388(18) .
C22 H22 0.9500 .
C23 C24 1.384(19) .
C23 H23 0.9500 .
N25 C26 1.361(14) .
N25 C30 1.368(15) .
C26 C27 1.331(17) .
C26 H26 0.9500 .
C27 C28 1.376(19) .
C27 H27 0.9500 .
C28 C29 1.378(18) .
C28 H28 0.9500 .
C29 C30 1.402(16) .
C29 H29 0.9500 .
C30 C31 1.470(17) .
C31 N36 1.370(14) .
C31 C32 1.400(17) .
C32 C33 1.355(19) .
C32 H32 0.9500 .
C33 C34 1.377(18) .
C33 H33 0.9500 .
C34 C35 1.366(17) .
C34 H34 0.9500 .
C35 N36 1.335(15) .
C35 H35 0.9500 .
N37 C42 1.510(16) .
N37 C50 1.518(14) .
N37 C38 1.520(17) .
N37 C46 1.526(15) .
C38 C39 1.541(19) .
C38 H38A 0.9900 .
C38 H38B 0.9900 .
C39 C40 1.528(18) .
C39 H39A 0.9900 .
C39 H39B 0.9900 .
C40 C41 1.501(19) .
C40 H40A 0.9900 .
C40 H40B 0.9900 .
C41 H41A 0.9800 .
C41 H41B 0.9800 .
C41 H41C 0.9800 .
C42 C43 1.487(18) .
C42 H42A 0.9900 .
C42 H42B 0.9900 .
C43 C44 1.504(19) .
C43 H43A 0.9900 .
C43 H43B 0.9900 .
C44 C45 1.52(2) .
C44 H44A 0.9900 .
C44 H44B 0.9900 .
C45 H45A 0.9800 .
C45 H45B 0.9800 .
C45 H45C 0.9800 .
C46 C47 1.509(19) .
C46 H46A 0.9900 .
C46 H46B 0.9900 .
C47 C48B 1.50(3) .
C47 C48A 1.50(3) .
C47 H47A 0.9900 .
C47 H47B 0.9900 .
C48A C49A 1.48(4) .
C48A H48A 0.9900 .
C48A H48B 0.9900 .
C49A H49A 0.9800 .
C49A H49B 0.9800 .
C49A H49C 0.9800 .
C48B C49B 1.42(3) .
C48B H48C 0.9900 .
C48B H48D 0.9900 .
C49B H49D 0.9800 .
C49B H49E 0.9800 .
C49B H49F 0.9800 .
C50 C51 1.503(19) .
C50 H50A 0.9900 .
C50 H50B 0.9900 .
C51 C52 1.58(3) .
C51 H51A 0.9900 .
C51 H51B 0.9900 .
C52 C53 1.40(3) .
C52 H52A 0.9900 .
C52 H52B 0.9900 .
C53 H53A 0.9800 .
C53 H53B 0.9800 .
C53 H53C 0.9800 .
